data_1509331
loop_
_publ_author_name
'Bode, H.'

_publ_section_title
;
 Die Kristallstruktur des Silberhexafluoroantimonats(V)
;
_journal_name_full 'Zeitschrift fuer Anorganische und Allgemeine Chemie'
_journal_page_first 62
_journal_page_last 64
_journal_paper_doi 10.1002/zaac.19522670107
_journal_volume 267
_journal_year 1951
_chemical_formula_sum 'Ag F6 Sb'
_chemical_name_systematic 'Ag Sb F6'
_space_group_IT_number 206
_symmetry_space_group_name_Hall '-I 2b 2c 3'
_symmetry_space_group_name_H-M 'I a -3'
_cell_angle_alpha 90
_cell_angle_beta 90
_cell_angle_gamma 90
_cell_formula_units_Z 8
_cell_length_a 9.85
_cell_length_b 9.85
_cell_length_c 9.85
_cell_volume 955.672
_citation_journal_id_ASTM ZAACAB
_cod_data_source_file silver1-2_248.cif
_cod_data_source_block Ag1F6Sb1
_cod_original_cell_volume 955.6718
_cod_original_formula_sum 'Ag1 F6 Sb1'
_cod_database_code 1509331

loop_
_symmetry_equiv_pos_as_xyz
x,y,z
-x,-y+1/2,z
x,-y,-z+1/2
-x,y+1/2,-z+1/2
z,x,y
-z,-x+1/2,y
z,-x,-y+1/2
-z,x+1/2,-y+1/2
y,z,x
y,-z,-x+1/2
-y,z+1/2,-x+1/2
-y+1/2,-z,x+1/2
-x,-y,-z
x,y-1/2,-z
-x,y,z-1/2
x,-y-1/2,z-1/2
-z,-x,-y
z,x-1/2,-y
-z,x,y-1/2
z,-x-1/2,y-1/2
-y,-z,-x
-y,z,x-1/2
y,-z-1/2,x-1/2
y-1/2,z,-x-1/2
x+1/2,y+1/2,z+1/2
-x+1/2,-y+1,z+1/2
x+1/2,-y+1/2,-z+1
-x+1/2,y+1,-z+1
z+1/2,x+1/2,y+1/2
-z+1/2,-x+1,y+1/2
z+1/2,-x+1/2,-y+1
-z+1/2,x+1,-y+1
y+1/2,z+1/2,x+1/2
y+1/2,-z+1/2,-x+1
-y+1/2,z+1,-x+1
-y+1,-z+1/2,x+1
-x+1/2,-y+1/2,-z+1/2
x+1/2,y,-z+1/2
-x+1/2,y+1/2,z
x+1/2,-y,z
-z+1/2,-x+1/2,-y+1/2
z+1/2,x,-y+1/2
-z+1/2,x+1/2,y
z+1/2,-x,y
-y+1/2,-z+1/2,-x+1/2
-y+1/2,z+1/2,x
y+1/2,-z,x
y,z+1/2,-x

loop_
_atom_site_label
_atom_site_type_symbol
_atom_site_fract_x
_atom_site_fract_y
_atom_site_fract_z
_atom_site_occupancy
_atom_site_U_iso_or_equiv
Sb1 Sb+5 0 0 0 1 0.0
F1 F-1 0.095 0.136 -0.068 1 0.0
Ag1 Ag+1 0.25 0.25 0.25 1 0.0
